data_4306980
loop_
_publ_author_name
'Jorge A. R. Navarro'
'Elisa Barea'
'Juan M. Salas'
'Norberto Masciocchi'
'Simona Galli'
'Angelo Sironi'

_publ_section_title
;
Structural and Magnetic Properties of Layered Copper(II) Coordination
Polymers Intercalating s and f Metal Ions
;
_journal_name_full 'Inorganic Chemistry'
_journal_page_first 2988
_journal_page_last 2997
_journal_paper_doi 10.1021/ic061384i
_journal_volume 46
_journal_year 2007
_chemical_formula_sum 'C8.5 H8 Cu N4.5 O4 Tl0.5'
_chemical_formula_weight 402.92
_chemical_name_systematic
;
catena-tetrakis(N,N'-pyrimidin-2-olate)-biscopper(ii)-tallium nitrate-
-methanol solvate
;
_space_group_IT_number 62
_symmetry_cell_setting orthorhombic
_symmetry_space_group_name_Hall '-P 2c 2n'
_symmetry_space_group_name_H-M 'P n a m'
_atom_sites_solution_hydrogens geom
_atom_sites_solution_primary direct
_atom_sites_solution_secondary difmap
_audit_creation_method SHELXL-97
_cell_angle_alpha 90.00
_cell_angle_beta 90.00
_cell_angle_gamma 90.00
_cell_formula_units_Z 8
_cell_length_a 19.044(2)
_cell_length_b 11.0370(10)
_cell_length_c 11.451(3)
_cell_measurement_temperature 298(2)
_cell_volume 2406.9(7)
_computing_structure_refinement 'SHELXL-97 (Sheldrick, 1997)'
_diffrn_ambient_temperature 298(2)
_diffrn_measured_fraction_theta_full 0.997
_diffrn_measured_fraction_theta_max 0.997
_diffrn_radiation_monochromator graphite
_diffrn_radiation_source 'fine-focus sealed tube'
_diffrn_radiation_type MoK\a
_diffrn_radiation_wavelength 0.71073
_diffrn_reflns_av_R_equivalents 0.0000
_diffrn_reflns_av_sigmaI/netI 0.0601
_diffrn_reflns_limit_h_max 22
_diffrn_reflns_limit_h_min 0
_diffrn_reflns_limit_k_max 13
_diffrn_reflns_limit_k_min 0
_diffrn_reflns_limit_l_max 13
_diffrn_reflns_limit_l_min 0
_diffrn_reflns_number 2221
_diffrn_reflns_theta_full 24.94
_diffrn_reflns_theta_max 24.94
_diffrn_reflns_theta_min 3.34
_exptl_absorpt_coefficient_mu 8.493
_exptl_crystal_density_diffrn 2.224
_exptl_crystal_density_method 'not measured'
_exptl_crystal_F_000 1536
_refine_diff_density_max 1.744
_refine_diff_density_min -2.458
_refine_diff_density_rms 0.208
_refine_ls_extinction_method none
_refine_ls_goodness_of_fit_ref 1.073
_refine_ls_hydrogen_treatment mixed
_refine_ls_matrix_type full
_refine_ls_number_parameters 168
_refine_ls_number_reflns 2221
_refine_ls_number_restraints 3
_refine_ls_restrained_S_all 1.072
_refine_ls_R_factor_all 0.1019
_refine_ls_R_factor_gt 0.0622
_refine_ls_shift/su_max 0.025
_refine_ls_shift/su_mean 0.001
_refine_ls_structure_factor_coef Fsqd
_refine_ls_weighting_details 'calc w=1/[\s^2^(Fo^2^)+(0.0698P)^2^+29.2817P] where P=(Fo^2^+2Fc^2^)/3'
_refine_ls_weighting_scheme calc
_refine_ls_wR_factor_gt 0.1423
_refine_ls_wR_factor_ref 0.1622
_reflns_number_gt 1524
_reflns_number_total 2221
_reflns_threshold_expression >2sigma(I)
_cod_data_source_file ic061384isi20060725_091036_3.cif
_cod_data_source_block TlNO3@1L
_cod_depositor_comments
;
The following automatic conversions were performed:
'_symmetry_cell_setting' value 'Orthorhombic' changed to 'orthorhombic'
according to '/home/saulius/struct/CIF-dictionaries/cif_core.dic'
dictionary named 'cif_core.dic' version 2.4.1 from 2010-06-29.

Automatic conversion script
Id: cif_fix_enum 1527 2010-12-29 10:47:43Z saulius 
;
_cod_original_formula_sum 'C8.50 H8 Cu N4.50 O4 Tl0.50'
_cod_database_code 4306980

loop_
_symmetry_equiv_pos_as_xyz
'x, y, z'
'-x, -y, z+1/2'
'x+1/2, -y+1/2, -z+1/2'
'-x+1/2, y+1/2, -z'
'-x, -y, -z'
'x, y, -z-1/2'
'-x-1/2, y-1/2, z-1/2'
'x-1/2, -y-1/2, z'

loop_
_atom_site_label
_atom_site_type_symbol
_atom_site_fract_x
_atom_site_fract_y
_atom_site_fract_z
_atom_site_U_iso_or_equiv
_atom_site_adp_type
_atom_site_occupancy
_atom_site_symmetry_multiplicity
_atom_site_calc_flag
_atom_site_refinement_flags
_atom_site_disorder_assembly
_atom_site_disorder_group
Tl Tl 0.35679(5) 0.42266(8) 0.2500 0.0339(3) Uiso 0.816(5) 2 d SP . .
Cu1 Cu 0.24475(7) 0.66792(12) 0.00109(14) 0.0240(5) Uani 1 1 d . . .
N11 N 0.3091(5) 0.8073(8) 0.0349(9) 0.028(2) Uani 1 1 d . . .
C12 C 0.2781(7) 0.9176(11) 0.0066(9) 0.029(3) Uani 1 1 d . . .
N13 N 0.3149(5) 1.0215(9) 0.0300(9) 0.029(2) Uani 1 1 d . . .
C14 C 0.3793(7) 1.0175(12) 0.0751(12) 0.038(3) Uani 1 1 d . . .
H14 H 0.4031 1.0890 0.0916 0.045 Uiso 1 1 calc R . .
C15 C 0.3734(7) 0.8040(11) 0.0773(12) 0.038(3) Uani 1 1 d . . .
H15 H 0.3941 0.7298 0.0941 0.045 Uiso 1 1 calc R . .
C16 C 0.4100(7) 0.9089(12) 0.0970(12) 0.043(3) Uani 1 1 d . . .
H16 H 0.4557 0.9056 0.1252 0.051 Uiso 1 1 calc R . .
O11 O 0.2186(5) 0.9214(8) -0.0361(7) 0.040(2) Uani 1 1 d . . .
N21 N 0.1903(5) 0.7023(8) 0.1463(9) 0.029(2) Uani 1 1 d . . .
C22 C 0.2242(10) 0.6790(13) 0.2500 0.028(4) Uani 1 2 d S . .
C23 C 0.1246(6) 0.7410(12) 0.1472(11) 0.033(3) Uani 1 1 d . . .
H23 H 0.1020 0.7555 0.0765 0.040 Uiso 1 1 calc R . .
C24 C 0.0887(9) 0.7603(19) 0.2500 0.040(5) Uani 1 2 d S . .
H24 H 0.0421 0.7854 0.2500 0.048 Uiso 1 2 calc SR . .
O22 O 0.2850(7) 0.6389(11) 0.2500 0.035(3) Uani 1 2 d S . .
N31 N 0.2038(5) 0.1339(9) 0.3533(8) 0.027(2) Uani 1 1 d . . .
C32 C 0.2370(9) 0.1583(14) 0.2500 0.020(3) Uani 1 2 d S . .
C33 C 0.1397(7) 0.0872(12) 0.3524(11) 0.039(3) Uani 1 1 d . . .
H33 H 0.1180 0.0704 0.4233 0.046 Uiso 1 1 calc R . .
C34 C 0.1038(10) 0.0623(16) 0.2500 0.033(4) Uani 1 2 d S . .
H34 H 0.0585 0.0309 0.2500 0.040 Uiso 1 2 calc SR . .
O33 O 0.2971(7) 0.2002(11) 0.2500 0.036(3) Uani 1 2 d S . .
N1 N 0.5157(4) 0.5862(3) 0.9681(15) 0.040(6) Uiso 0.408(2) 1 d PD . .
O1 O 0.5284(10) 0.4845(10) 0.9249(18) 0.034(3) Uiso 0.408(2) 1 d PD . .
O2 O 0.5281(10) 0.6864(11) 0.9215(17) 0.034(3) Uiso 0.408(2) 1 d PD . .
O3 O 0.4878(10) 0.5690(19) 1.0655(14) 0.034(3) Uiso 0.408(2) 1 d PD . .
C1 C 0.023(2) 0.353(3) 0.2500 0.114(7) Uiso 1 2 d S . .
O4 O 0.0921(13) 0.408(2) 0.2500 0.114(7) Uiso 1 2 d S . .

loop_
_atom_site_aniso_label
_atom_site_aniso_U_11
_atom_site_aniso_U_22
_atom_site_aniso_U_33
_atom_site_aniso_U_23
_atom_site_aniso_U_13
_atom_site_aniso_U_12
Cu1 0.0343(9) 0.0182(7) 0.0194(7) 0.0012(5) -0.0018(6) 0.0019(5)
N11 0.038(6) 0.020(5) 0.027(6) 0.001(4) 0.003(5) 0.008(4)
C12 0.049(8) 0.029(6) 0.010(5) -0.007(6) 0.006(5) -0.003(6)
N13 0.035(6) 0.027(5) 0.026(6) 0.003(5) 0.003(5) -0.003(4)
C14 0.039(7) 0.031(7) 0.042(8) -0.002(6) -0.005(6) -0.005(6)
C15 0.048(8) 0.025(6) 0.040(8) -0.002(6) 0.006(7) 0.004(6)
C16 0.040(7) 0.036(7) 0.052(8) 0.001(7) -0.009(7) 0.006(6)
O11 0.058(6) 0.035(5) 0.028(4) 0.001(4) -0.011(5) 0.003(5)
N21 0.041(6) 0.021(5) 0.024(5) -0.004(4) -0.005(5) 0.003(4)
C22 0.049(12) 0.009(8) 0.025(10) 0.000 0.000 -0.001(7)
C23 0.030(7) 0.041(7) 0.028(6) -0.001(6) -0.005(5) 0.003(6)
C24 0.019(9) 0.048(12) 0.051(12) 0.000 0.000 0.005(9)
O22 0.039(8) 0.036(7) 0.030(7) 0.000 0.000 0.022(6)
N31 0.037(6) 0.028(5) 0.015(5) -0.002(4) 0.004(4) -0.004(5)
C32 0.028(9) 0.020(8) 0.013(8) 0.000 0.000 -0.001(7)
C33 0.033(7) 0.044(7) 0.039(7) 0.007(7) 0.006(6) -0.008(7)
C34 0.035(10) 0.031(10) 0.034(10) 0.000 0.000 0.007(8)
O33 0.040(8) 0.031(7) 0.038(8) 0.000 0.000 -0.012(6)

loop_
_atom_type_symbol
_atom_type_description
_atom_type_scat_dispersion_real
_atom_type_scat_dispersion_imag
_atom_type_scat_source
C C 0.0033 0.0016 'International Tables Vol C Tables 4.2.6.8 and 6.1.1.4'
H H 0.0000 0.0000 'International Tables Vol C Tables 4.2.6.8 and 6.1.1.4'
N N 0.0061 0.0033 'International Tables Vol C Tables 4.2.6.8 and 6.1.1.4'
O O 0.0106 0.0060 'International Tables Vol C Tables 4.2.6.8 and 6.1.1.4'
Cu Cu 0.3201 1.2651 'International Tables Vol C Tables 4.2.6.8 and 6.1.1.4'
Tl Tl -2.8358 9.6688 'International Tables Vol C Tables 4.2.6.8 and 6.1.1.4'

loop_
_geom_angle_atom_site_label_1
_geom_angle_atom_site_label_2
_geom_angle_atom_site_label_3
_geom_angle
_geom_angle_site_symmetry_1
_geom_angle_site_symmetry_3
_geom_angle_publ_flag
O33 Tl O22 125.3(4) . . ?
N31 Cu1 N21 178.2(4) 7_665 . ?
N31 Cu1 N11 90.4(4) 7_665 . ?
N21 Cu1 N11 90.6(4) . . ?
N31 Cu1 N13 88.6(4) 7_665 4_545 ?
N21 Cu1 N13 90.4(4) . 4_545 ?
N11 Cu1 N13 176.4(4) . 4_545 ?
C15 N11 C12 120.3(11) . . ?
C15 N11 Cu1 128.2(8) . . ?
C12 N11 Cu1 111.5(8) . . ?
O11 C12 N13 121.1(11) . . ?
O11 C12 N11 120.8(11) . . ?
N13 C12 N11 118.1(11) . . ?
C14 N13 C12 121.3(11) . . ?
C14 N13 Cu1 128.0(9) . 4 ?
C12 N13 Cu1 110.5(8) . 4 ?
N13 C14 C16 119.8(12) . . ?
N13 C14 H14 120.1 . . ?
C16 C14 H14 120.1 . . ?
N11 C15 C16 120.7(12) . . ?
N11 C15 H15 119.6 . . ?
C16 C15 H15 119.6 . . ?
C14 C16 C15 119.8(12) . . ?
C14 C16 H16 120.1 . . ?
C15 C16 H16 120.1 . . ?
C23 N21 C22 119.8(12) . . ?
C23 N21 Cu1 124.0(9) . . ?
C22 N21 Cu1 116.1(9) . . ?
O22 C22 N21 120.3(8) . . ?
O22 C22 N21 120.3(8) . 6_556 ?
N21 C22 N21 119.4(16) . 6_556 ?
N21 C23 C24 121.7(12) . . ?
N21 C23 H23 119.1 . . ?
C24 C23 H23 119.1 . . ?
C23 C24 C23 117.4(16) . 6_556 ?
C23 C24 H24 121.3 . . ?
C23 C24 H24 121.3 6_556 . ?
C22 O22 Tl 140.7(11) . . ?
C33 N31 C32 119.7(11) . . ?
C33 N31 Cu1 122.2(8) . 7_656 ?
C32 N31 Cu1 118.0(8) . 7_656 ?
O33 C32 N31 120.2(7) . 6_556 ?
O33 C32 N31 120.2(7) . . ?
N31 C32 N31 119.6(14) 6_556 . ?
N31 C33 C34 122.6(13) . . ?
N31 C33 H33 118.7 . . ?
C34 C33 H33 118.7 . . ?
C33 C34 C33 115.7(17) . 6_556 ?
C33 C34 H34 122.1 . . ?
C33 C34 H34 122.1 6_556 . ?
C32 O33 Tl 136.9(11) . . ?
O1 N1 O3 107.4(13) . . ?
O1 N1 O2 126.0(18) . . ?
O3 N1 O2 126.6(16) . . ?
O1 N1 O1 88.1(10) . 5_667 ?
O3 N1 O1 20.8(11) . 5_667 ?
O2 N1 O1 144.9(14) . 5_667 ?
O1 N1 O3 17.3(10) . 5_667 ?
O3 N1 O3 91.8(13) . 5_667 ?
O2 N1 O3 141(2) . 5_667 ?
O1 N1 O3 71.8(5) 5_667 5_667 ?
O3 O1 N1 129(3) 5_667 . ?
O3 O1 N1 41(2) 5_667 5_667 ?
N1 O1 N1 91.9(10) . 5_667 ?
O1 O3 N1 118(3) 5_667 . ?
O1 O3 N1 33.4(18) 5_667 5_667 ?
N1 O3 N1 88.2(13) . 5_667 ?

loop_
_geom_bond_atom_site_label_1
_geom_bond_atom_site_label_2
_geom_bond_distance
_geom_bond_site_symmetry_2
_geom_bond_publ_flag
Tl O33 2.706(12) . ?
Tl O22 2.750(12) . ?
Cu1 N31 1.992(10) 7_665 ?
Cu1 N21 1.996(10) . ?
Cu1 N11 2.005(10) . ?
Cu1 N13 2.007(10) 4_545 ?
N11 C15 1.316(16) . ?
N11 C12 1.391(15) . ?
C12 O11 1.236(15) . ?
C12 N13 1.369(15) . ?
N13 C14 1.332(16) . ?
N13 Cu1 2.007(10) 4 ?
C14 C16 1.357(17) . ?
C14 H14 0.9300 . ?
C15 C16 1.370(17) . ?
C15 H15 0.9300 . ?
C16 H16 0.9300 . ?
N21 C23 1.322(14) . ?
N21 C22 1.375(13) . ?
C22 O22 1.24(2) . ?
C22 N21 1.375(13) 6_556 ?
C23 C24 1.378(15) . ?
C23 H23 0.9300 . ?
C24 C23 1.378(15) 6_556 ?
C24 H24 0.9300 . ?
N31 C33 1.325(15) . ?
N31 C32 1.368(12) . ?
N31 Cu1 1.992(10) 7_656 ?
C32 O33 1.234(19) . ?
C32 N31 1.368(12) 6_556 ?
C33 C34 1.384(16) . ?
C33 H33 0.9300 . ?
C34 C33 1.384(16) 6_556 ?
C34 H34 0.9300 . ?
N1 O1 1.25000(15) . ?
N1 O3 1.2500(3) . ?
N1 O2 1.25000(17) . ?
N1 O1 1.68(2) 5_667 ?
N1 O3 1.76(2) 5_667 ?
O1 O3 0.67(2) 5_667 ?
O1 N1 1.68(2) 5_667 ?
O3 O1 0.67(2) 5_667 ?
O3 N1 1.76(2) 5_667 ?
C1 O4 1.45(4) . ?
